data_4510029
loop_
_publ_author_name
'Campos, Jes\'us'
'Hintermair, Ulrich'
'Brewster, Timothy P.'
'Takase, Michael K.'
'Crabtree, Robert H.'

_publ_contact_author
;
 Dr. Robert H. Crabtree           
 The Department of Chemistry 
 Yale University 
 P. O. Box 208107 
 New Haven 
 Connecticut 06520 USA.
;
_publ_section_title
;
 Catalyst Activation by Loss of Cyclopentadienyl Ligands in Hydrogen
 Transfer Catalysis with Cp*IrIIIComplexes
;
_journal_issue 3
_journal_name_full 'ACS Catalysis'
_journal_page_first 973
_journal_paper_doi 10.1021/cs401138f
_journal_volume 4
_journal_year 2014
_chemical_formula_sum 'C19 H44 B2 F8 Ir N4 O2 P3'
_chemical_formula_weight 819.31
_chemical_name_systematic
; 
 ? 
;
_space_group_IT_number 19
_symmetry_cell_setting orthorhombic
_symmetry_space_group_name_Hall 'P 2ac 2ab'
_symmetry_space_group_name_H-M 'P 21 21 21'
_atom_sites_solution_hydrogens geom
_atom_sites_solution_primary direct
_atom_sites_solution_secondary difmap
_audit_creation_method SHELXL-97
_cell_angle_alpha 90.00
_cell_angle_beta 90.00
_cell_angle_gamma 90.00
_cell_formula_units_Z 4
_cell_length_a 12.4567(4)
_cell_length_b 14.2413(5)
_cell_length_c 18.0693(13)
_cell_measurement_reflns_used 51929
_cell_measurement_temperature 150(2)
_cell_measurement_theta_max 27.5
_cell_measurement_theta_min 3.1
_cell_volume 3205.5(3)
_computing_cell_refinement 'CrystalClear-SM Expert 2.0 r12 (Rigaku, 2011)'
_computing_data_collection 'CrystalClear-SM Expert 2.0 r12 (Rigaku, 2011)'
_computing_data_reduction 'CrystalClear-SM Expert 2.0 r12 (Rigaku, 2011)'
_computing_publication_material 'SHELXL-97 (Sheldrick, 2008)'
_computing_structure_refinement 'SHELXL-97 (Sheldrick, 2008)'
_computing_structure_solution 'SHELXS-97 (Sheldrick, 2008)'
_diffrn_ambient_temperature 150(2)
_diffrn_detector_area_resol_mean 10
_diffrn_measured_fraction_theta_full 0.998
_diffrn_measured_fraction_theta_max 0.998
_diffrn_measurement_device_type 'Rigaku R-AXIS RAPID imaging plate'
_diffrn_measurement_method \w
_diffrn_radiation_monochromator graphite
_diffrn_radiation_source 'fine-focus sealed tube'
_diffrn_radiation_type MoK\a
_diffrn_radiation_wavelength 0.71073
_diffrn_reflns_av_R_equivalents 0.0728
_diffrn_reflns_av_sigmaI/netI 0.0344
_diffrn_reflns_limit_h_max 14
_diffrn_reflns_limit_h_min -14
_diffrn_reflns_limit_k_max 17
_diffrn_reflns_limit_k_min -17
_diffrn_reflns_limit_l_max 21
_diffrn_reflns_limit_l_min -21
_diffrn_reflns_number 53405
_diffrn_reflns_theta_full 25.25
_diffrn_reflns_theta_max 25.25
_diffrn_reflns_theta_min 3.07
_exptl_absorpt_coefficient_mu 4.386
_exptl_absorpt_correction_T_max 0.6682
_exptl_absorpt_correction_T_min 0.5591
_exptl_absorpt_correction_type multi-scan
_exptl_absorpt_process_details 'Jacobson, R. (1998) Private Communication'
_exptl_crystal_colour Yellow
_exptl_crystal_density_diffrn 1.698
_exptl_crystal_density_method 'not measured'
_exptl_crystal_description Block
_exptl_crystal_F_000 1624
_exptl_crystal_size_max 0.15
_exptl_crystal_size_mid 0.10
_exptl_crystal_size_min 0.10
_refine_diff_density_max 2.121
_refine_diff_density_min -1.111
_refine_diff_density_rms 0.120
_refine_ls_abs_structure_details 'Flack H D (1983), Acta Cryst. A39, 876-881'
_refine_ls_abs_structure_Flack 0.00(5)
_refine_ls_extinction_method none
_refine_ls_goodness_of_fit_ref 1.013
_refine_ls_hydrogen_treatment mixed
_refine_ls_matrix_type full
_refine_ls_number_parameters 369
_refine_ls_number_reflns 5803
_refine_ls_number_restraints 0
_refine_ls_restrained_S_all 1.013
_refine_ls_R_factor_all 0.0371
_refine_ls_R_factor_gt 0.0352
_refine_ls_shift/su_max 0.001
_refine_ls_shift/su_mean 0.000
_refine_ls_structure_factor_coef Fsqd
_refine_ls_weighting_details 'calc w=1/[\s^2^(Fo^2^)+(0.0513P)^2^+9.3842P] where P=(Fo^2^+2Fc^2^)/3'
_refine_ls_weighting_scheme calc
_refine_ls_wR_factor_gt 0.0869
_refine_ls_wR_factor_ref 0.0879
_reflns_number_gt 5596
_reflns_number_total 5803
_reflns_threshold_expression >2sigma(I)
_cod_data_source_file cs401138f_si_005.cif
_cod_data_source_block 7
_cod_depositor_comments
;
The following automatic conversions were performed:

'_symmetry_cell_setting' value 'Orthorhombic' changed to
'orthorhombic' according to
/usr/data/users/saulius/crontab/automatic-downloads/current/ACS/lib/dictionaries/cif_core.dic
dictionary named 'cif_core.dic' version 2.4.2 from 2011-04-26.

Automatic conversion script
Id: cif_fix_values 2281 2013-09-26 08:29:07Z andrius 
;
_cod_original_sg_symbol_H-M 'P2(1)2(1)2(1) '
_cod_database_code 4510029

loop_
_symmetry_equiv_pos_as_xyz
'x, y, z'
'x+1/2, -y+1/2, -z'
'-x, y+1/2, -z+1/2'
'-x+1/2, -y, z+1/2'

loop_
_atom_site_label
_atom_site_type_symbol
_atom_site_fract_x
_atom_site_fract_y
_atom_site_fract_z
_atom_site_U_iso_or_equiv
_atom_site_adp_type
_atom_site_occupancy
_atom_site_symmetry_multiplicity
_atom_site_calc_flag
_atom_site_refinement_flags
Ir1 Ir 0.422828(19) 0.532244(17) 0.088276(14) 0.02458(9) Uani 1 1 d .
N1 N 0.6542(5) 0.5371(6) 0.0180(3) 0.0379(14) Uani 1 1 d .
N2 N 0.6607(5) 0.5247(6) 0.1365(3) 0.0353(14) Uani 1 1 d .
N3 N 0.4766(6) 0.3338(5) 0.0334(4) 0.0437(17) Uani 1 1 d .
N4 N 0.3852(5) 0.4024(5) -0.0497(3) 0.0367(14) Uani 1 1 d .
P1 P 0.37565(17) 0.66944(14) 0.01343(11) 0.0307(4) Uani 1 1 d .
P2 P 0.41596(17) 0.66809(12) 0.16194(10) 0.0289(4) Uani 1 1 d .
P3 P 0.25237(15) 0.49015(12) 0.12327(11) 0.0278(4) Uani 1 1 d .
O1 O 0.1743(5) 0.5807(4) 0.1285(4) 0.0483(15) Uani 1 1 d .
C1 C 0.5913(5) 0.5362(5) 0.0796(4) 0.0329(15) Uani 1 1 d .
C2 C 0.6191(7) 0.5384(8) -0.0582(4) 0.052(2) Uani 1 1 d .
H2A H 0.5470 0.5658 -0.0610 0.077 Uiso 1 1 calc R
H2B H 0.6174 0.4741 -0.0775 0.077 Uiso 1 1 calc R
H2C H 0.6690 0.5762 -0.0877 0.077 Uiso 1 1 calc R
C3 C 0.7616(6) 0.5281(7) 0.0375(5) 0.048(2) Uani 1 1 d .
H3 H 0.8212 0.5282 0.0046 0.058 Uiso 1 1 calc R
C4 C 0.7655(6) 0.5192(7) 0.1107(5) 0.049(2) Uani 1 1 d .
H4 H 0.8282 0.5106 0.1399 0.059 Uiso 1 1 calc R
C5 C 0.6350(7) 0.5105(6) 0.2147(4) 0.043(2) Uani 1 1 d .
H5A H 0.5776 0.4638 0.2192 0.064 Uiso 1 1 calc R
H5B H 0.6112 0.5700 0.2364 0.064 Uiso 1 1 calc R
H5C H 0.6990 0.4882 0.2409 0.064 Uiso 1 1 calc R
C6 C 0.4283(6) 0.4166(5) 0.0185(4) 0.0292(14) Uani 1 1 d .
C7 C 0.3245(8) 0.4700(6) -0.0935(5) 0.053(2) Uani 1 1 d .
H7A H 0.2892 0.5150 -0.0605 0.079 Uiso 1 1 calc R
H7B H 0.2702 0.4369 -0.1228 0.079 Uiso 1 1 calc R
H7C H 0.3734 0.5036 -0.1268 0.079 Uiso 1 1 calc R
C8 C 0.4057(7) 0.3123(6) -0.0751(5) 0.051(2) Uani 1 1 d .
H8 H 0.3830 0.2862 -0.1209 0.061 Uiso 1 1 calc R
C9 C 0.4622(8) 0.2699(6) -0.0239(6) 0.056(3) Uani 1 1 d .
H9 H 0.4885 0.2074 -0.0256 0.067 Uiso 1 1 calc R
C10 C 0.5407(8) 0.3085(6) 0.0989(6) 0.059(3) Uani 1 1 d .
H10A H 0.6028 0.3505 0.1027 0.088 Uiso 1 1 calc R
H10B H 0.5656 0.2435 0.0943 0.088 Uiso 1 1 calc R
H10C H 0.4964 0.3147 0.1435 0.088 Uiso 1 1 calc R
C11 C 0.4803(8) 0.7374(6) -0.0303(5) 0.054(2) Uani 1 1 d .
H11A H 0.4877 0.7179 -0.0821 0.080 Uiso 1 1 calc R
H11B H 0.5484 0.7270 -0.0044 0.080 Uiso 1 1 calc R
H11C H 0.4617 0.8043 -0.0283 0.080 Uiso 1 1 calc R
C12 C 0.2614(8) 0.6893(6) -0.0479(5) 0.052(2) Uani 1 1 d .
H12A H 0.2502 0.7570 -0.0541 0.078 Uiso 1 1 calc R
H12B H 0.1969 0.6610 -0.0262 0.078 Uiso 1 1 calc R
H12C H 0.2758 0.6607 -0.0962 0.078 Uiso 1 1 calc R
C13 C 0.3429(6) 0.7397(5) 0.0954(4) 0.0322(15) Uani 1 1 d .
H13A H 0.3713 0.8045 0.0922 0.039 Uiso 1 1 calc R
H13B H 0.2648 0.7413 0.1056 0.039 Uiso 1 1 calc R
C14 C 0.3463(6) 0.6768(6) 0.2492(4) 0.0381(18) Uani 1 1 d .
H14A H 0.3863 0.6422 0.2871 0.057 Uiso 1 1 calc R
H14B H 0.2743 0.6500 0.2442 0.057 Uiso 1 1 calc R
H14C H 0.3407 0.7429 0.2636 0.057 Uiso 1 1 calc R
C15 C 0.5385(7) 0.7335(6) 0.1784(5) 0.044(2) Uani 1 1 d .
H15A H 0.5214 0.8002 0.1845 0.066 Uiso 1 1 calc R
H15B H 0.5871 0.7256 0.1363 0.066 Uiso 1 1 calc R
H15C H 0.5733 0.7101 0.2235 0.066 Uiso 1 1 calc R
C16 C 0.2509(7) 0.4366(6) 0.2132(5) 0.045(2) Uani 1 1 d .
H16A H 0.2863 0.4782 0.2488 0.068 Uiso 1 1 calc R
H16B H 0.2891 0.3765 0.2112 0.068 Uiso 1 1 calc R
H16C H 0.1765 0.4259 0.2286 0.068 Uiso 1 1 calc R
C17 C 0.1809(7) 0.4022(7) 0.0702(5) 0.053(2) Uani 1 1 d .
H17A H 0.1141 0.3856 0.0958 0.079 Uiso 1 1 calc R
H17B H 0.2258 0.3461 0.0651 0.079 Uiso 1 1 calc R
H17C H 0.1640 0.4272 0.0211 0.079 Uiso 1 1 calc R
C19 C 0.0654(8) 0.5734(7) 0.1547(6) 0.056(2) Uani 1 1 d .
H19A H 0.0225 0.5378 0.1189 0.084 Uiso 1 1 calc R
H19B H 0.0349 0.6364 0.1604 0.084 Uiso 1 1 calc R
H19C H 0.0646 0.5411 0.2025 0.084 Uiso 1 1 calc R
B1 B 0.0677(10) 0.8618(7) 0.2420(6) 0.049(2) Uani 1 1 d .
F1 F -0.0242(5) 0.8648(6) 0.1992(3) 0.085(2) Uani 1 1 d .
F2 F 0.1096(8) 0.9500(6) 0.2326(4) 0.115(3) Uani 1 1 d .
F3 F 0.0414(6) 0.8550(5) 0.3150(3) 0.084(2) Uani 1 1 d .
F4 F 0.1321(9) 0.7997(9) 0.2156(6) 0.171(5) Uani 1 1 d .
B2 B 0.5023(7) 0.5005(6) 0.3991(5) 0.036(2) Uani 1 1 d .
F5 F 0.6051(5) 0.4873(9) 0.3803(4) 0.133(4) Uani 1 1 d .
F6 F 0.4408(6) 0.4731(6) 0.3410(4) 0.100(2) Uani 1 1 d .
F7 F 0.4815(11) 0.5875(5) 0.4135(6) 0.163(5) Uani 1 1 d .
F8 F 0.4865(6) 0.4466(5) 0.4607(4) 0.083(2) Uani 1 1 d .
C100 C 0.1923(14) 0.1813(13) 0.1801(17) 0.190(13) Uani 1 1 d .
H10D H 0.1890 0.1149 0.1942 0.285 Uiso 1 1 calc R
H10E H 0.1420 0.1931 0.1395 0.285 Uiso 1 1 calc R
H10F H 0.1730 0.2203 0.2227 0.285 Uiso 1 1 calc R
O2 O 0.3022(11) 0.2046(8) 0.1560(7) 0.122(4) Uani 1 1 d .
H1 H 0.445(3) 0.481(3) 0.1517(19) -0.030(8) Uiso 1 1 d .

loop_
_atom_site_aniso_label
_atom_site_aniso_U_11
_atom_site_aniso_U_22
_atom_site_aniso_U_33
_atom_site_aniso_U_23
_atom_site_aniso_U_13
_atom_site_aniso_U_12
Ir1 0.02440(13) 0.02506(12) 0.02426(13) 0.00016(11) -0.00019(11) 0.00016(11)
N1 0.037(3) 0.040(3) 0.036(3) 0.001(3) 0.014(3) 0.007(3)
N2 0.023(3) 0.052(4) 0.030(3) 0.001(3) -0.003(2) 0.003(3)
N3 0.056(4) 0.031(3) 0.044(4) 0.005(3) -0.011(3) 0.014(3)
N4 0.048(4) 0.033(3) 0.029(3) -0.007(3) 0.001(3) -0.002(3)
P1 0.0374(10) 0.0258(9) 0.0287(10) 0.0015(8) -0.0010(8) 0.0004(8)
P2 0.0337(10) 0.0253(8) 0.0277(9) -0.0022(7) 0.0016(9) -0.0028(9)
P3 0.0268(9) 0.0252(9) 0.0313(9) 0.0002(7) -0.0007(7) -0.0003(7)
O1 0.040(3) 0.043(3) 0.062(4) 0.017(3) 0.015(3) 0.016(3)
C1 0.034(4) 0.037(4) 0.028(4) -0.001(3) 0.004(3) -0.006(4)
C2 0.052(5) 0.077(6) 0.026(4) 0.000(5) 0.008(3) 0.007(5)
C3 0.032(4) 0.065(5) 0.048(5) 0.001(5) 0.026(4) 0.010(5)
C4 0.025(4) 0.065(6) 0.056(5) 0.005(4) 0.011(4) 0.002(4)
C5 0.035(4) 0.063(6) 0.030(4) 0.000(4) -0.002(3) 0.003(4)
C6 0.026(3) 0.037(4) 0.025(3) -0.002(3) 0.005(3) 0.004(4)
C7 0.080(6) 0.040(4) 0.038(4) -0.006(5) -0.026(4) 0.001(5)
C8 0.056(5) 0.044(5) 0.053(5) -0.026(4) -0.008(4) 0.011(4)
C9 0.062(6) 0.037(5) 0.070(7) -0.033(5) -0.010(5) 0.014(4)
C10 0.065(6) 0.036(4) 0.075(7) -0.008(5) -0.022(5) 0.020(4)
C11 0.076(7) 0.036(5) 0.049(5) -0.002(4) 0.011(5) -0.009(5)
C12 0.061(6) 0.046(5) 0.049(5) -0.001(4) -0.020(5) 0.006(4)
C13 0.038(4) 0.020(3) 0.038(4) 0.000(3) 0.002(4) 0.006(3)
C14 0.040(4) 0.036(4) 0.038(5) -0.008(3) 0.000(3) -0.002(3)
C15 0.040(4) 0.037(4) 0.055(5) -0.001(4) 0.007(4) -0.013(4)
C16 0.034(5) 0.055(5) 0.047(5) 0.010(4) 0.002(4) -0.007(4)
C17 0.040(5) 0.063(6) 0.055(6) -0.012(5) 0.000(4) -0.021(4)
C19 0.043(5) 0.055(5) 0.070(6) 0.010(4) 0.009(5) 0.010(5)
B1 0.051(6) 0.049(5) 0.047(6) 0.002(4) -0.005(5) -0.001(5)
F1 0.064(4) 0.138(7) 0.053(4) -0.007(4) -0.001(3) 0.020(4)
F2 0.167(8) 0.096(5) 0.082(5) 0.000(4) 0.013(5) -0.070(6)
F3 0.097(5) 0.107(5) 0.047(3) 0.030(3) 0.000(3) 0.006(4)
F4 0.151(9) 0.197(11) 0.166(10) -0.069(8) -0.024(8) 0.132(9)
B2 0.036(4) 0.034(4) 0.039(5) 0.000(4) 0.000(4) -0.001(3)
F5 0.054(4) 0.293(14) 0.054(4) 0.048(6) 0.005(3) 0.019(6)
F6 0.103(5) 0.107(5) 0.089(5) -0.005(4) -0.051(4) -0.015(5)
F7 0.320(15) 0.047(4) 0.121(7) -0.018(5) -0.012(9) 0.038(6)
F8 0.092(5) 0.083(5) 0.074(4) 0.036(4) 0.002(4) -0.007(4)
C100 0.105(14) 0.087(12) 0.38(4) 0.039(17) -0.127(19) -0.023(10)
O2 0.144(10) 0.100(8) 0.123(9) -0.018(7) -0.008(8) 0.003(7)

loop_
_atom_type_symbol
_atom_type_description
_atom_type_scat_dispersion_real
_atom_type_scat_dispersion_imag
_atom_type_scat_source
C C 0.0033 0.0016 'International Tables Vol C Tables 4.2.6.8 and 6.1.1.4'
H H 0.0000 0.0000 'International Tables Vol C Tables 4.2.6.8 and 6.1.1.4'
N N 0.0061 0.0033 'International Tables Vol C Tables 4.2.6.8 and 6.1.1.4'
O O 0.0106 0.0060 'International Tables Vol C Tables 4.2.6.8 and 6.1.1.4'
P P 0.1023 0.0942 'International Tables Vol C Tables 4.2.6.8 and 6.1.1.4'
Ir Ir -1.4442 7.9887 'International Tables Vol C Tables 4.2.6.8 and 6.1.1.4'
F F 0.0171 0.0103 'International Tables Vol C Tables 4.2.6.8 and 6.1.1.4'
B B 0.0013 0.0007 'International Tables Vol C Tables 4.2.6.8 and 6.1.1.4'

loop_
_geom_angle_atom_site_label_1
_geom_angle_atom_site_label_2
_geom_angle_atom_site_label_3
_geom_angle
C6 Ir1 C1 86.7(3)
C6 Ir1 P3 89.5(2)
C1 Ir1 P3 161.8(2)
C6 Ir1 P2 177.08(19)
C1 Ir1 P2 93.2(2)
P3 Ir1 P2 91.45(7)
C6 Ir1 P1 107.79(19)
C1 Ir1 P1 100.2(2)
P3 Ir1 P1 97.97(7)
P2 Ir1 P1 69.33(6)
C6 Ir1 H1 94.4(15)
C1 Ir1 H1 82.7(14)
P3 Ir1 H1 79.8(14)
P2 Ir1 H1 88.5(15)
P1 Ir1 H1 157.7(14)
C1 N1 C3 110.3(6)
C1 N1 C2 127.2(6)
C3 N1 C2 122.3(6)
C1 N2 C4 110.6(6)
C1 N2 C5 127.7(6)
C4 N2 C5 121.5(6)
C6 N3 C9 111.4(7)
C6 N3 C10 128.0(7)
C9 N3 C10 120.6(7)
C6 N4 C8 111.5(7)
C6 N4 C7 126.8(6)
C8 N4 C7 121.8(7)
C11 P1 C12 102.3(5)
C11 P1 C13 102.8(4)
C12 P1 C13 103.4(4)
C11 P1 Ir1 119.8(3)
C12 P1 Ir1 130.3(3)
C13 P1 Ir1 92.5(2)
C14 P2 C15 103.1(4)
C14 P2 C13 107.4(4)
C15 P2 C13 104.0(4)
C14 P2 Ir1 124.7(3)
C15 P2 Ir1 119.0(3)
C13 P2 Ir1 96.0(2)
O1 P3 C16 106.3(4)
O1 P3 C17 106.6(4)
C16 P3 C17 100.4(4)
O1 P3 Ir1 111.3(2)
C16 P3 Ir1 111.7(3)
C17 P3 Ir1 119.3(3)
C19 O1 P3 121.9(5)
N2 C1 N1 104.8(6)
N2 C1 Ir1 125.2(5)
N1 C1 Ir1 129.4(5)
N1 C2 H2A 109.5
N1 C2 H2B 109.5
H2A C2 H2B 109.5
N1 C2 H2C 109.5
H2A C2 H2C 109.5
H2B C2 H2C 109.5
C4 C3 N1 107.2(6)
C4 C3 H3 126.4
N1 C3 H3 126.4
C3 C4 N2 107.1(8)
C3 C4 H4 126.5
N2 C4 H4 126.5
N2 C5 H5A 109.5
N2 C5 H5B 109.5
H5A C5 H5B 109.5
N2 C5 H5C 109.5
H5A C5 H5C 109.5
H5B C5 H5C 109.5
N3 C6 N4 103.1(6)
N3 C6 Ir1 125.9(5)
N4 C6 Ir1 131.0(5)
N4 C7 H7A 109.5
N4 C7 H7B 109.5
H7A C7 H7B 109.5
N4 C7 H7C 109.5
H7A C7 H7C 109.5
H7B C7 H7C 109.5
C9 C8 N4 106.9(7)
C9 C8 H8 126.5
N4 C8 H8 126.5
C8 C9 N3 107.1(7)
C8 C9 H9 126.5
N3 C9 H9 126.5
N3 C10 H10A 109.5
N3 C10 H10B 109.5
H10A C10 H10B 109.5
N3 C10 H10C 109.5
H10A C10 H10C 109.5
H10B C10 H10C 109.5
P1 C11 H11A 109.5
P1 C11 H11B 109.5
H11A C11 H11B 109.5
P1 C11 H11C 109.5
H11A C11 H11C 109.5
H11B C11 H11C 109.5
P1 C12 H12A 109.5
P1 C12 H12B 109.5
H12A C12 H12B 109.5
P1 C12 H12C 109.5
H12A C12 H12C 109.5
H12B C12 H12C 109.5
P2 C13 P1 96.7(3)
P2 C13 H13A 112.4
P1 C13 H13A 112.4
P2 C13 H13B 112.4
P1 C13 H13B 112.4
H13A C13 H13B 110.0
P2 C14 H14A 109.5
P2 C14 H14B 109.5
H14A C14 H14B 109.5
P2 C14 H14C 109.5
H14A C14 H14C 109.5
H14B C14 H14C 109.5
P2 C15 H15A 109.5
P2 C15 H15B 109.5
H15A C15 H15B 109.5
P2 C15 H15C 109.5
H15A C15 H15C 109.5
H15B C15 H15C 109.5
P3 C16 H16A 109.5
P3 C16 H16B 109.5
H16A C16 H16B 109.5
P3 C16 H16C 109.5
H16A C16 H16C 109.5
H16B C16 H16C 109.5
P3 C17 H17A 109.5
P3 C17 H17B 109.5
H17A C17 H17B 109.5
P3 C17 H17C 109.5
H17A C17 H17C 109.5
H17B C17 H17C 109.5
O1 C19 H19A 109.5
O1 C19 H19B 109.5
H19A C19 H19B 109.5
O1 C19 H19C 109.5
H19A C19 H19C 109.5
H19B C19 H19C 109.5
F4 B1 F3 117.4(10)
F4 B1 F2 110.3(12)
F3 B1 F2 106.1(8)
F4 B1 F1 109.3(9)
F3 B1 F1 110.2(9)
F2 B1 F1 102.6(9)
F7 B2 F5 112.2(11)
F7 B2 F6 108.5(9)
F5 B2 F6 107.6(8)
F7 B2 F8 110.2(9)
F5 B2 F8 105.4(8)
F6 B2 F8 112.8(8)
O2 C100 H10D 109.5
O2 C100 H10E 109.5
H10D C100 H10E 109.5
O2 C100 H10F 109.5
H10D C100 H10F 109.5
H10E C100 H10F 109.5

loop_
_geom_bond_atom_site_label_1
_geom_bond_atom_site_label_2
_geom_bond_distance
Ir1 C6 2.076(7)
Ir1 C1 2.106(7)
Ir1 P3 2.2952(18)
Ir1 P2 2.3499(18)
Ir1 P1 2.4479(19)
Ir1 H1 1.39(3)
N1 C1 1.360(9)
N1 C3 1.390(10)
N1 C2 1.444(10)
N2 C1 1.353(9)
N2 C4 1.389(10)
N2 C5 1.462(9)
N3 C6 1.350(9)
N3 C9 1.389(11)
N3 C10 1.474(11)
N4 C6 1.358(9)
N4 C8 1.386(10)
N4 C7 1.459(10)
P1 C11 1.807(9)
P1 C12 1.825(9)
P1 C13 1.834(8)
P2 C14 1.803(8)
P2 C15 1.813(8)
P2 C13 1.821(7)
P3 O1 1.617(6)
P3 C16 1.795(8)
P3 C17 1.812(9)
O1 C19 1.441(11)
C2 H2A 0.9800
C2 H2B 0.9800
C2 H2C 0.9800
C3 C4 1.330(12)
C3 H3 0.9500
C4 H4 0.9500
C5 H5A 0.9800
C5 H5B 0.9800
C5 H5C 0.9800
C7 H7A 0.9800
C7 H7B 0.9800
C7 H7C 0.9800
C8 C9 1.309(13)
C8 H8 0.9500
C9 H9 0.9500
C10 H10A 0.9800
C10 H10B 0.9800
C10 H10C 0.9800
C11 H11A 0.9800
C11 H11B 0.9800
C11 H11C 0.9800
C12 H12A 0.9800
C12 H12B 0.9800
C12 H12C 0.9800
C13 H13A 0.9900
C13 H13B 0.9900
C14 H14A 0.9800
C14 H14B 0.9800
C14 H14C 0.9800
C15 H15A 0.9800
C15 H15B 0.9800
C15 H15C 0.9800
C16 H16A 0.9800
C16 H16B 0.9800
C16 H16C 0.9800
C17 H17A 0.9800
C17 H17B 0.9800
C17 H17C 0.9800
C19 H19A 0.9800
C19 H19B 0.9800
C19 H19C 0.9800
B1 F4 1.286(13)
B1 F3 1.363(12)
B1 F2 1.370(12)
B1 F1 1.382(13)
B2 F7 1.292(11)
B2 F5 1.338(11)
B2 F6 1.358(11)
B2 F8 1.366(11)
C100 O2 1.47(2)
C100 H10D 0.9800
C100 H10E 0.9800
C100 H10F 0.9800

loop_
_geom_torsion_atom_site_label_1
_geom_torsion_atom_site_label_2
_geom_torsion_atom_site_label_3
_geom_torsion_atom_site_label_4
_geom_torsion
C6 Ir1 P1 C11 -88.9(4)
C1 Ir1 P1 C11 0.9(4)
P3 Ir1 P1 C11 179.1(3)
P2 Ir1 P1 C11 90.6(4)
C6 Ir1 P1 C12 54.9(5)
C1 Ir1 P1 C12 144.8(5)
P3 Ir1 P1 C12 -37.1(4)
P2 Ir1 P1 C12 -125.6(4)
C6 Ir1 P1 C13 164.8(3)
C1 Ir1 P1 C13 -105.3(3)
P3 Ir1 P1 C13 72.8(2)
P2 Ir1 P1 C13 -15.7(2)
C6 Ir1 P2 C14 142(5)
C1 Ir1 P2 C14 -128.5(4)
P3 Ir1 P2 C14 33.9(3)
P1 Ir1 P2 C14 131.9(3)
C6 Ir1 P2 C15 -84(5)
C1 Ir1 P2 C15 5.8(4)
P3 Ir1 P2 C15 168.2(4)
P1 Ir1 P2 C15 -93.8(4)
C6 Ir1 P2 C13 26(5)
C1 Ir1 P2 C13 115.5(3)
P3 Ir1 P2 C13 -82.1(3)
P1 Ir1 P2 C13 15.9(2)
C6 Ir1 P3 O1 -137.9(3)
C1 Ir1 P3 O1 144.3(7)
P2 Ir1 P3 O1 39.3(3)
P1 Ir1 P3 O1 -30.0(3)
C6 Ir1 P3 C16 103.5(4)
C1 Ir1 P3 C16 25.6(7)
P2 Ir1 P3 C16 -79.3(3)
P1 Ir1 P3 C16 -148.6(3)
C6 Ir1 P3 C17 -13.0(4)
C1 Ir1 P3 C17 -90.9(7)
P2 Ir1 P3 C17 164.2(4)
P1 Ir1 P3 C17 94.9(4)
C16 P3 O1 C19 -53.5(8)
C17 P3 O1 C19 53.0(8)
Ir1 P3 O1 C19 -175.3(6)
C4 N2 C1 N1 0.5(10)
C5 N2 C1 N1 -174.0(9)
C4 N2 C1 Ir1 172.3(6)
C5 N2 C1 Ir1 -2.2(13)
C3 N1 C1 N2 -1.3(9)
C2 N1 C1 N2 173.5(10)
C3 N1 C1 Ir1 -172.6(7)
C2 N1 C1 Ir1 2.2(14)
C6 Ir1 C1 N2 -117.5(7)
P3 Ir1 C1 N2 -39.2(11)
P2 Ir1 C1 N2 65.4(7)
P1 Ir1 C1 N2 135.0(7)
C6 Ir1 C1 N1 52.2(7)
P3 Ir1 C1 N1 130.5(7)
P2 Ir1 C1 N1 -124.9(7)
P1 Ir1 C1 N1 -55.3(7)
C1 N1 C3 C4 1.6(12)
C2 N1 C3 C4 -173.4(9)
N1 C3 C4 N2 -1.2(13)
C1 N2 C4 C3 0.5(12)
C5 N2 C4 C3 175.4(9)
C9 N3 C6 N4 -0.8(9)
C10 N3 C6 N4 177.4(9)
C9 N3 C6 Ir1 177.9(7)
C10 N3 C6 Ir1 -4.0(13)
C8 N4 C6 N3 0.9(9)
C7 N4 C6 N3 -179.1(8)
C8 N4 C6 Ir1 -177.7(6)
C7 N4 C6 Ir1 2.4(12)
C1 Ir1 C6 N3 62.6(7)
P3 Ir1 C6 N3 -99.6(7)
P2 Ir1 C6 N3 152(4)
P1 Ir1 C6 N3 162.2(6)
C1 Ir1 C6 N4 -119.2(7)
P3 Ir1 C6 N4 78.6(7)
P2 Ir1 C6 N4 -29(5)
P1 Ir1 C6 N4 -19.6(8)
C6 N4 C8 C9 -0.7(11)
C7 N4 C8 C9 179.3(9)
N4 C8 C9 N3 0.2(11)
C6 N3 C9 C8 0.4(12)
C10 N3 C9 C8 -177.9(9)
C14 P2 C13 P1 -149.4(3)
C15 P2 C13 P1 101.8(4)
Ir1 P2 C13 P1 -20.1(3)
C11 P1 C13 P2 -102.1(4)
C12 P1 C13 P2 151.7(4)
Ir1 P1 C13 P2 19.2(3)
